data_4324109
loop_
_publ_author_name
'Satoru Shimomura'
'Nobuhiro Yanai'
'Ryotaro Matsuda'
'Susumu Kitagawa'

_publ_contact_author_address
;
 Department of Synthetic Chemistry 
 and Biological Chemistry, 
 Graduate School of Engineering, 
 Kyoto University, 
 Katsura, Kyoto 615-8510, Japan 
;
_publ_contact_author_email kitagawa@sbchem.kyoto-u.ac.jp
_publ_contact_author_fax +81-75-383-2732
_publ_contact_author_name 'Susumu Kitagawa'
_publ_contact_author_phone +81-75-383-2733
_publ_section_title
;
 Impact of Metal-Ion Dependence on the Porous and Electronic Properties of
 TCNQ-Dianion-Based Porous Coordination Polymers
;
_journal_name_full 'Inorganic Chemistry'
_journal_page_first 172
_journal_page_last 177
_journal_paper_doi 10.1021/ic1015498
_journal_volume 50
_journal_year 2011
_chemical_formula_moiety 'C22 H12 Fe N6 '
_chemical_formula_sum 'C22 H12 Fe N6'
_chemical_formula_weight 416.22
_space_group_IT_number 140
_symmetry_cell_setting tetragonal
_symmetry_Int_Tables_number 140
_symmetry_space_group_name_Hall '-I 4 2c'
_symmetry_space_group_name_H-M 'I 4/m c m'
_cell_angle_alpha 90.0000
_cell_angle_beta 90.0000
_cell_angle_gamma 90.0000
_cell_formula_units_Z 4
_cell_length_a 12.377(13)
_cell_length_b 12.377(13)
_cell_length_c 22.90(2)
_cell_measurement_reflns_used 4143
_cell_measurement_temperature 213.1
_cell_measurement_theta_max 27.5
_cell_measurement_theta_min 2.9
_cell_volume 3508(6)
_computing_cell_refinement CrystalClear
_computing_data_collection CrystalClear
_computing_data_reduction CrystalStructure
_computing_publication_material 'CrystalStructure 3.8'
_computing_structure_refinement CRYSTALS
_computing_structure_solution SIR2002
_diffrn_ambient_temperature 213.1
_diffrn_detector_area_resol_mean 7.31
_diffrn_measured_fraction_theta_full 0.995
_diffrn_measured_fraction_theta_max 0.995
_diffrn_measurement_device_type 'Rigaku Mercury'
_diffrn_measurement_method \w
_diffrn_radiation_type 'Mo K\a'
_diffrn_radiation_wavelength 0.71070
_diffrn_reflns_av_R_equivalents 0.044
_diffrn_reflns_limit_h_max 15
_diffrn_reflns_limit_h_min -15
_diffrn_reflns_limit_k_max 15
_diffrn_reflns_limit_k_min -16
_diffrn_reflns_limit_l_max 29
_diffrn_reflns_limit_l_min -28
_diffrn_reflns_number 11913
_diffrn_reflns_theta_full 27.50
_diffrn_reflns_theta_max 27.50
_exptl_absorpt_coefficient_mu 0.441
_exptl_absorpt_correction_T_max 0.916
_exptl_absorpt_correction_T_min 0.752
_exptl_absorpt_correction_type multi-scan
_exptl_absorpt_process_details 'Jacobson, R. (1998) Private communication'
_exptl_crystal_colour colorless
_exptl_crystal_density_diffrn 0.788
_exptl_crystal_density_method 'not measured'
_exptl_crystal_description prism
_exptl_crystal_F_000 848.00
_exptl_crystal_size_max 0.20
_exptl_crystal_size_mid 0.20
_exptl_crystal_size_min 0.20
_refine_diff_density_max 1.49
_refine_diff_density_min -0.43
_refine_ls_extinction_method none
_refine_ls_goodness_of_fit_ref 0.841
_refine_ls_hydrogen_treatment refall
_refine_ls_number_parameters 57
_refine_ls_number_reflns 823
_refine_ls_R_factor_gt 0.0853
_refine_ls_shift/su_max 0.0000
_refine_ls_structure_factor_coef F
_refine_ls_weighting_details
;
    Chebychev polynomial with 3 parameters (Carruthers & Watkin, 1979)
    14.0699    12.4066    11.3399
;
_refine_ls_weighting_scheme calc
_refine_ls_wR_factor_ref 0.0806
_reflns_number_gt 820
_reflns_number_total 1103
_reflns_threshold_expression F^2^>2.0\s(F^2^)
_cod_data_source_file ic1015498_si_001_5.cif
_cod_data_source_block '__091026_FeTb_ani_1'
_cod_original_formula_sum 'C22 H12 Fe N6 '
_cod_database_code 4324109

loop_
_symmetry_equiv_pos_site_id
_symmetry_equiv_pos_as_xyz
1 +X,+Y,+Z
2 -Y,+X,+Z
3 -X,-Y,+Z
4 +Y,-X,+Z
5 -X,+Y,1/2+Z
6 +Y,+X,1/2+Z
7 +X,-Y,1/2+Z
8 -Y,-X,1/2+Z
9 -X,-Y,-Z
10 +Y,-X,-Z
11 +X,+Y,-Z
12 -Y,+X,-Z
13 +X,-Y,1/2-Z
14 -Y,-X,1/2-Z
15 -X,+Y,1/2-Z
16 +Y,+X,1/2-Z
17 1/2+X,1/2+Y,1/2+Z
18 1/2-Y,1/2+X,1/2+Z
19 1/2-X,1/2-Y,1/2+Z
20 1/2+Y,1/2-X,1/2+Z
21 1/2-X,1/2+Y,+Z
22 1/2+Y,1/2+X,+Z
23 1/2+X,1/2-Y,+Z
24 1/2-Y,1/2-X,+Z
25 1/2-X,1/2-Y,1/2-Z
26 1/2+Y,1/2-X,1/2-Z
27 1/2+X,1/2+Y,1/2-Z
28 1/2-Y,1/2+X,1/2-Z
29 1/2+X,1/2-Y,-Z
30 1/2-Y,1/2-X,-Z
31 1/2-X,1/2+Y,-Z
32 1/2+Y,1/2+X,-Z

loop_
_atom_site_label
_atom_site_type_symbol
_atom_site_fract_x
_atom_site_fract_y
_atom_site_fract_z
_atom_site_U_iso_or_equiv
_atom_site_adp_type
_atom_site_occupancy
_atom_site_symmetry_multiplicity
_atom_site_calc_flag
_atom_site_refinement_flags
_atom_site_disorder_assembly
_atom_site_disorder_group
Fe(1) Fe 0.0000 0.0000 0.5000 0.0238(2) Uani 1.00 8 d S . .
N(1) N 0.1390(2) 0.1027(2) 0.5000 0.0372(6) Uani 1.00 2 d S . .
N(2) N 0.0000 0.0000 0.40400(17) 0.0356(7) Uani 1.00 4 d S . .
C(1) C 0.2265(2) 0.1353(2) 0.5000 0.0339(7) Uani 1.00 2 d S . .
C(2) C 0.3349(2) 0.1651(2) 0.5000 0.0371(9) Uani 1.00 4 d S . .
C(3) C 0.4187(2) 0.0813(2) 0.5000 0.0398(8) Uani 1.00 4 d S . .
C(4) C 0.3921(3) -0.0277(3) 0.500000(10) 0.0531(10) Uani 1.00 2 d S . .
C(5) C 0.0856(5) -0.0286(8) 0.3746(2) 0.0671(15) Uani 0.50 1 d P . .
C(6) C 0.0905(6) -0.0316(8) 0.3139(2) 0.0724(18) Uani 0.50 1 d P . .
C(7) C 0.0000 0.0000 0.2825(2) 0.0467(10) Uani 1.00 4 d S . .
H(1) H 0.3182 -0.0486 0.5000 0.064 Uiso 1.00 2 c R . .
H(2) H 0.1484 -0.0486 0.3957 0.081 Uiso 0.50 1 c R . .
H(3) H 0.1542 -0.0542 0.2943 0.087 Uiso 0.50 1 c R . .

loop_
_atom_site_aniso_label
_atom_site_aniso_U_11
_atom_site_aniso_U_22
_atom_site_aniso_U_33
_atom_site_aniso_U_12
_atom_site_aniso_U_13
_atom_site_aniso_U_23
Fe(1) 0.0175(3) 0.0175(3) 0.0365(5) 0.0000 0.0000 0.0000
N(1) 0.0234(11) 0.0254(12) 0.0628(15) -0.0057(9) 0.0000 0.0000
N(2) 0.0362(13) 0.0362(13) 0.0344(17) 0.0000 0.0000 0.0000
C(1) 0.0303(15) 0.0223(13) 0.0490(15) -0.0024(10) 0.0000 0.0000
C(2) 0.0230(12) 0.0230(12) 0.065(3) -0.0021(14) 0.0000 0.0000
C(3) 0.0249(12) 0.0249(12) 0.069(2) 0.0007(15) 0.0000 0.0000
C(4) 0.0212(16) 0.0303(15) 0.108(3) -0.0075(13) 0.0000 0.0000
C(5) 0.049(3) 0.116(4) 0.036(2) 0.024(3) -0.002(2) -0.001(3)
C(6) 0.053(3) 0.125(4) 0.039(2) 0.025(4) 0.002(2) -0.004(4)
C(7) 0.050(2) 0.050(2) 0.041(2) 0.0000 0.0000 0.0000

loop_
_atom_type_symbol
_atom_type_description
_atom_type_scat_dispersion_real
_atom_type_scat_dispersion_imag
_atom_type_scat_source
C C 0.003 0.002
;
International Tables for Crystallography
(1992, Vol. C, Tables 4.2.6.8 and 6.1.1.4)
;
H H 0.000 0.000
;
International Tables for Crystallography
(1992, Vol. C, Table 6.1.1.4)
;
N N 0.006 0.003
;
International Tables for Crystallography
(1992, Vol. C, Tables 4.2.6.8 and 6.1.1.4)
;
Fe Fe 0.346 0.844
;
International Tables for Crystallography
(1992, Vol. C, Tables 4.2.6.8 and 6.1.1.4)
;

loop_
_geom_angle_atom_site_label_1
_geom_angle_atom_site_label_2
_geom_angle_atom_site_label_3
_geom_angle
_geom_angle_publ_flag
_geom_angle_site_symmetry_1
_geom_angle_site_symmetry_2
_geom_angle_site_symmetry_3
N(1) Fe(1) N(1) 90.00(10) yes . . 2_555
N(1) Fe(1) N(1) 180.00(10) yes . . 3_555
N(1) Fe(1) N(1) 90.00(10) yes . . 4_555
N(1) Fe(1) N(2) 90.0000 yes . . .
N(1) Fe(1) N(2) 90.0000 yes . . 9_556
N(1) Fe(1) N(1) 90.00(10) yes 2_555 . 3_555
N(1) Fe(1) N(1) 180.00(9) yes 2_555 . 4_555
N(1) Fe(1) N(2) 90.0000 yes 2_555 . .
N(1) Fe(1) N(2) 90.0000 yes 2_555 . 9_556
N(1) Fe(1) N(1) 90.00(10) yes 3_555 . 4_555
N(1) Fe(1) N(2) 90.0000 yes 3_555 . .
N(1) Fe(1) N(2) 90.0000 yes 3_555 . 9_556
N(1) Fe(1) N(2) 90.0000 yes 4_555 . .
N(1) Fe(1) N(2) 90.0000 yes 4_555 . 9_556
N(2) Fe(1) N(2) 180.0000 yes . . 9_556
Fe(1) N(1) C(1) 163.9(2) yes . . .
Fe(1) N(2) C(5) 121.1(3) yes . . .
Fe(1) N(2) C(5) 121.1(3) yes . . 2_555
Fe(1) N(2) C(5) 121.1(3) yes . . 3_555
Fe(1) N(2) C(5) 121.1(3) yes . . 4_555
C(5) N(2) C(5) 74.5(5) yes . . 2_555
C(5) N(2) C(5) 117.8(4) yes . . 3_555
C(5) N(2) C(5) 74.5(5) yes . . 4_555
C(5) N(2) C(5) 74.5(5) yes 2_555 . 3_555
C(5) N(2) C(5) 117.8(5) yes 2_555 . 4_555
C(5) N(2) C(5) 74.5(5) yes 3_555 . 4_555
N(1) C(1) C(2) 175.0(3) yes . . .
C(1) C(2) C(1) 120.8(2) yes . . 24_555
C(1) C(2) C(3) 119.6(2) yes . . .
C(1) C(2) C(3) 119.6(2) yes 24_555 . .
C(2) C(3) C(4) 121.3(2) yes . . .
C(2) C(3) C(4) 121.3(2) yes . . 24_555
C(4) C(3) C(4) 117.5(2) yes . . 24_555
C(3) C(4) C(4) 121.3(3) yes . . 22_545
N(2) C(5) C(5) 52.7(4) yes . . 2_555
N(2) C(5) C(5) 52.7(4) yes . . 4_555
N(2) C(5) C(6) 124.0(6) yes . . .
C(5) C(5) C(5) 90.0(6) yes 2_555 . 4_555
C(5) C(5) C(6) 92.5(6) yes 2_555 . .
C(5) C(5) C(6) 91.5(5) yes 4_555 . .
C(5) C(6) C(6) 87.5(6) yes . . 2_555
C(5) C(6) C(6) 88.4(5) yes . . 4_555
C(5) C(6) C(7) 118.4(6) yes . . .
C(6) C(6) C(6) 90.0(6) yes 2_555 . 4_555
C(6) C(6) C(7) 52.8(4) yes 2_555 . .
C(6) C(6) C(7) 52.8(4) yes 4_555 . .
C(6) C(7) C(6) 74.4(5) yes . . 2_555
C(6) C(7) C(6) 117.5(5) yes . . 3_555
C(6) C(7) C(6) 74.4(5) yes . . 4_555
C(6) C(7) C(7) 121.2(3) yes . . 13_555
C(6) C(7) C(6) 74.4(5) yes 2_555 . 3_555
C(6) C(7) C(6) 117.5(5) yes 2_555 . 4_555
C(6) C(7) C(7) 121.2(3) yes 2_555 . 13_555
C(6) C(7) C(6) 74.4(5) yes 3_555 . 4_555
C(6) C(7) C(7) 121.2(3) yes 3_555 . 13_555
C(6) C(7) C(7) 121.2(3) yes 4_555 . 13_555
C(3) C(4) H(1) 119.5 no . . .
C(4) C(4) H(1) 119.2 no 22_545 . .
N(2) C(5) H(2) 118.2 no . . .
C(5) C(5) H(2) 126.8 no 2_555 . .
C(5) C(5) H(2) 128.0 no 4_555 . .
C(6) C(5) H(2) 117.9 no . . .
C(5) C(6) H(3) 121.2 no . . .
C(6) C(6) H(3) 128.7 no 2_555 . .
C(6) C(6) H(3) 128.3 no 4_555 . .
C(7) C(6) H(3) 120.5 no . . .

loop_
_geom_bond_atom_site_label_1
_geom_bond_atom_site_label_2
_geom_bond_distance
_geom_bond_publ_flag
_geom_bond_site_symmetry_1
_geom_bond_site_symmetry_2
Fe(1) N(1) 2.139(2) yes . .
Fe(1) N(1) 2.139(2) yes . 2_555
Fe(1) N(1) 2.139(2) yes . 3_555
Fe(1) N(1) 2.139(2) yes . 4_555
Fe(1) N(2) 2.198(3) yes . .
Fe(1) N(2) 2.198(3) yes . 9_556
N(1) C(1) 1.155(3) yes . .
N(2) C(5) 1.305(7) yes . .
N(2) C(5) 1.305(9) yes . 2_555
N(2) C(5) 1.305(7) yes . 3_555
N(2) C(5) 1.305(9) yes . 4_555
C(1) C(2) 1.392(4) yes . .
C(2) C(3) 1.468(3) yes . .
C(3) C(4) 1.389(4) yes . .
C(3) C(4) 1.389(4) yes . 24_555
C(4) C(4) 1.403(5) yes . 22_545
C(5) C(5) 1.580(13) yes . 2_555
C(5) C(5) 1.580(11) yes . 4_555
C(5) C(6) 1.391(8) yes . .
C(6) C(6) 1.678(14) yes . 2_555
C(6) C(6) 1.678(12) yes . 4_555
C(6) C(7) 1.388(8) yes . .
C(7) C(7) 1.487(7) yes . 13_555
C(4) H(1) 0.950 no . .
C(5) H(2) 0.949 no . .
C(6) H(3) 0.950 no . .

loop_
_geom_contact_atom_site_label_1
_geom_contact_atom_site_label_2
_geom_contact_distance
_geom_contact_publ_flag
_geom_contact_site_symmetry_1
_geom_contact_site_symmetry_2
Fe(1) C(5) 3.082(6) ? . 10_556
Fe(1) C(5) 3.082(6) ? . 11_556
Fe(1) C(5) 3.082(6) ? . 12_556
N(1) C(5) 3.366(7) ? . 11_556
N(1) C(5) 3.188(6) ? . 12_556
C(3) C(3) 2.845(3) ? . 3_655
C(3) C(4) 2.434(4) ? . 3_655
C(4) C(3) 2.434(4) ? . 3_655
C(4) C(4) 2.758(5) ? . 3_655
C(6) C(6) 3.103(8) ? . 14_555
C(7) C(6) 2.506(8) ? . 14_555
C(7) C(6) 2.506(7) ? . 15_555
C(7) C(6) 2.506(8) ? . 16_555
Fe(1) H(2) 3.072 ? . 10_556
Fe(1) H(2) 3.072 ? . 11_556
Fe(1) H(2) 3.072 ? . 12_556
N(1) H(2) 3.037 ? . 11_556
N(1) H(2) 2.697 ? . 12_556
C(1) H(2) 3.437 ? . 11_556
C(1) H(2) 3.252 ? . 12_556
C(3) H(1) 3.281 ? . 3_655
C(6) H(3) 2.939 ? . 14_555
C(7) H(3) 2.680 ? . 14_555
C(7) H(3) 2.680 ? . 15_555
C(7) H(3) 2.680 ? . 16_555
H(1) C(3) 3.281 ? . 3_655
H(1) H(2) 3.181 ? . 11_556
H(3) C(6) 2.939 ? . 14_555
H(3) H(3) 2.678 ? . 14_555

loop_
_geom_torsion_atom_site_label_1
_geom_torsion_atom_site_label_2
_geom_torsion_atom_site_label_3
_geom_torsion_atom_site_label_4
_geom_torsion
_geom_torsion_publ_flag
_geom_torsion_site_symmetry_1
_geom_torsion_site_symmetry_2
_geom_torsion_site_symmetry_3
_geom_torsion_site_symmetry_4
N(1) Fe(1) N(2) C(5) 54.9(5) ? . . . .
N(1) Fe(1) N(2) C(5) -35.1(3) ? . . . 2_555
N(1) Fe(1) N(2) C(5) -125.1(5) ? . . . 3_555
N(1) Fe(1) N(2) C(5) 144.9(4) ? . . . 4_555
N(2) Fe(1) N(1) C(1) -90.0 ? . . . .
N(1) Fe(1) N(2) C(5) 125.1(5) ? . . 9_556 9_556
N(2) Fe(1) N(1) C(1) 90.0 ? 9_556 . . .
N(1) Fe(1) N(2) C(5) 144.9(5) ? 2_555 . . .
N(1) Fe(1) N(2) C(5) 54.9(3) ? 2_555 . . 2_555
N(1) Fe(1) N(2) C(5) -35.1(5) ? 2_555 . . 3_555
N(1) Fe(1) N(2) C(5) -125.1(4) ? 2_555 . . 4_555
N(2) Fe(1) N(1) C(1) -90.0 ? . . 2_555 2_555
N(1) Fe(1) N(2) C(5) 35.1(5) ? 2_555 . 9_556 9_556
N(2) Fe(1) N(1) C(1) 90.0 ? 9_556 . 2_555 2_555
N(1) Fe(1) N(2) C(5) -125.1(5) ? 3_555 . . .
N(1) Fe(1) N(2) C(5) 144.9(3) ? 3_555 . . 2_555
N(1) Fe(1) N(2) C(5) 54.9(5) ? 3_555 . . 3_555
N(1) Fe(1) N(2) C(5) -35.1(4) ? 3_555 . . 4_555
N(2) Fe(1) N(1) C(1) -90.0 ? . . 3_555 3_555
N(1) Fe(1) N(2) C(5) -54.9(5) ? 3_555 . 9_556 9_556
N(2) Fe(1) N(1) C(1) 90.0 ? 9_556 . 3_555 3_555
N(1) Fe(1) N(2) C(5) -35.1(5) ? 4_555 . . .
N(1) Fe(1) N(2) C(5) -125.1(3) ? 4_555 . . 2_555
N(1) Fe(1) N(2) C(5) 144.9(5) ? 4_555 . . 3_555
N(1) Fe(1) N(2) C(5) 54.9(4) ? 4_555 . . 4_555
N(2) Fe(1) N(1) C(1) -90.0 ? . . 4_555 4_555
N(1) Fe(1) N(2) C(5) -144.9(5) ? 4_555 . 9_556 9_556
N(2) Fe(1) N(1) C(1) 90.0 ? 9_556 . 4_555 4_555
Fe(1) N(2) C(5) C(6) 179.1(7) ? . . . .
Fe(1) N(2) C(5) C(5) -117.3(4) ? . . . 2_555
Fe(1) N(2) C(5) C(5) 117.3(4) ? . . . 4_555
Fe(1) N(2) C(5) C(6) 179.1(5) ? . . 2_555 2_555
Fe(1) N(2) C(5) C(5) 117.3(3) ? . . 2_555 .
Fe(1) N(2) C(5) C(6) 179.1(7) ? . . 3_555 3_555
Fe(1) N(2) C(5) C(5) 117.3(4) ? . . 3_555 2_555
Fe(1) N(2) C(5) C(5) -117.3(4) ? . . 3_555 4_555
Fe(1) N(2) C(5) C(6) 179.1(5) ? . . 4_555 4_555
Fe(1) N(2) C(5) C(5) -117.3(4) ? . . 4_555 .
C(5) N(2) C(5) C(6) 61.8(7) ? . . 2_555 2_555
C(5) N(2) C(5) C(6) -63.5(9) ? 2_555 . . .
C(5) N(2) C(5) C(5) -125.3(5) ? 2_555 . . 4_555
C(5) N(2) C(5) C(6) -0.9(10) ? . . 3_555 3_555
C(5) N(2) C(5) C(5) -62.7(6) ? . . 3_555 2_555
C(5) N(2) C(5) C(5) 62.7(6) ? . . 3_555 4_555
C(5) N(2) C(5) C(6) -0.9(12) ? 3_555 . . .
C(5) N(2) C(5) C(5) 62.7(6) ? 3_555 . . 2_555
C(5) N(2) C(5) C(5) -62.7(6) ? 3_555 . . 4_555
C(5) N(2) C(5) C(6) -63.5(7) ? . . 4_555 4_555
C(5) N(2) C(5) C(6) 61.8(9) ? 4_555 . . .
C(5) N(2) C(5) C(5) 125.3(5) ? 4_555 . . 2_555
C(5) N(2) C(5) C(6) 61.8(9) ? 2_555 . 3_555 3_555
C(5) N(2) C(5) C(5) 125.3(5) ? 2_555 . 3_555 4_555
C(5) N(2) C(5) C(6) -63.5(7) ? 3_555 . 2_555 2_555
C(5) N(2) C(5) C(5) -125.3(5) ? 3_555 . 2_555 .
C(5) N(2) C(5) C(6) -0.9(9) ? 2_555 . 4_555 4_555
C(5) N(2) C(5) C(5) 62.7(5) ? 2_555 . 4_555 .
C(5) N(2) C(5) C(6) -0.9(9) ? 4_555 . 2_555 2_555
C(5) N(2) C(5) C(5) -62.7(5) ? 4_555 . 2_555 .
C(5) N(2) C(5) C(6) 61.8(7) ? 3_555 . 4_555 4_555
C(5) N(2) C(5) C(5) 125.3(5) ? 3_555 . 4_555 .
C(5) N(2) C(5) C(6) -63.5(9) ? 4_555 . 3_555 3_555
C(5) N(2) C(5) C(5) -125.3(5) ? 4_555 . 3_555 2_555
N(2) C(5) C(5) C(6) -133.0(6) ? . . 2_555 2_555
N(2) C(5) C(5) C(6) 132.0(7) ? . . 4_555 4_555
N(2) C(5) C(6) C(7) 1.7(14) ? . . . .
N(2) C(5) C(6) C(6) 46.3(10) ? . . . 2_555
N(2) C(5) C(6) C(6) -43.7(10) ? . . . 4_555
C(5) C(5) C(5) N(2) -40.5(3) ? 2_555 . 4_555 .
C(5) C(5) C(5) C(6) 91.5(6) ? 2_555 . 4_555 4_555
C(5) C(5) C(5) N(2) 40.5(3) ? 4_555 . 2_555 .
C(5) C(5) C(5) C(6) -92.5(5) ? 4_555 . 2_555 2_555
C(5) C(5) C(6) C(7) -43.8(9) ? 2_555 . . .
C(5) C(5) C(6) C(6) 0.8(5) ? 2_555 . . 2_555
C(5) C(5) C(6) C(6) -89.2(6) ? 2_555 . . 4_555
C(6) C(5) C(5) N(2) 132.0(6) ? . . 2_555 .
C(6) C(5) C(5) C(6) -1.0(7) ? . . 2_555 2_555
C(5) C(5) C(6) C(7) 46.2(9) ? 4_555 . . .
C(5) C(5) C(6) C(6) 90.9(6) ? 4_555 . . 2_555
C(5) C(5) C(6) C(6) 0.8(7) ? 4_555 . . 4_555
C(6) C(5) C(5) N(2) -133.0(7) ? . . 4_555 .
C(6) C(5) C(5) C(6) -1.0(8) ? . . 4_555 4_555
C(5) C(6) C(6) C(5) -0.9(6) ? . . 2_555 2_555
C(5) C(6) C(6) C(7) -129.1(6) ? . . 2_555 .
C(5) C(6) C(6) C(5) -0.9(8) ? . . 4_555 4_555
C(5) C(6) C(6) C(7) 128.1(7) ? . . 4_555 .
C(5) C(6) C(7) C(6) 61.8(8) ? . . . 2_555
C(5) C(6) C(7) C(6) -0.8(9) ? . . . 3_555
C(5) C(6) C(7) C(6) -63.3(8) ? . . . 4_555
C(5) C(6) C(7) C(7) 179.2(6) ? . . . 13_555
C(6) C(6) C(6) C(5) -88.4(6) ? 2_555 . 4_555 4_555
C(6) C(6) C(6) C(7) 40.6(4) ? 2_555 . 4_555 .
C(6) C(6) C(6) C(5) 87.5(5) ? 4_555 . 2_555 2_555
C(6) C(6) C(6) C(7) -40.6(3) ? 4_555 . 2_555 .
C(6) C(6) C(7) C(6) -62.6(6) ? 2_555 . . 3_555
C(6) C(6) C(7) C(6) -125.2(5) ? 2_555 . . 4_555
C(6) C(6) C(7) C(7) 117.4(3) ? 2_555 . . 13_555
C(7) C(6) C(6) C(5) 128.1(6) ? . . 2_555 2_555
C(6) C(6) C(7) C(6) 125.2(5) ? 4_555 . . 2_555
C(6) C(6) C(7) C(6) 62.6(6) ? 4_555 . . 3_555
C(6) C(6) C(7) C(7) -117.4(4) ? 4_555 . . 13_555
C(7) C(6) C(6) C(5) -129.1(7) ? . . 4_555 4_555
C(6) C(7) C(7) C(6) -38.6(7) ? . . 13_555 13_555
C(6) C(7) C(7) C(6) 51.4(6) ? 2_555 . 13_555 13_555
C(6) C(7) C(7) C(6) 141.4(7) ? 3_555 . 13_555 13_555
C(6) C(7) C(7) C(6) -128.6(6) ? 4_555 . 13_555 13_555
